data_7219412
loop_
_publ_author_name
'Mudring, Anja-Verena'
'Stappert, Kathrin'

_publ_section_title
;
 Triazolium Based Ionic Liquid Crystals: Effect of Asymmetric Substitution
;
_journal_name_full 'RSC Adv.'
_journal_paper_doi 10.1039/C4RA14961K
_journal_year 2015
_chemical_formula_moiety 'C26 H52 Br N3'
_chemical_formula_sum 'C26 H52 Br N3'
_chemical_formula_weight 486.62
_chemical_name_common '[C12C12triaz] Br'
_chemical_name_systematic
;
1-dodecyl-3-dodecyltriazolium bromide
;
_space_group_IT_number 2
_symmetry_cell_setting triclinic
_symmetry_space_group_name_Hall '-P 1'
_symmetry_space_group_name_H-M 'P -1'
_atom_sites_solution_hydrogens geom
_atom_sites_solution_primary direct
_atom_sites_solution_secondary difmap
_audit_creation_method SHELXL-97
_audit_update_record
;
2014-10-21 deposited with the CCDC.
2015-01-27 downloaded from the CCDC.
;
_cell_angle_alpha 86.97(3)
_cell_angle_beta 87.29(3)
_cell_angle_gamma 75.07(3)
_cell_formula_units_Z 2
_cell_length_a 4.916(5)
_cell_length_b 8.380(9)
_cell_length_c 35.58(4)
_cell_measurement_reflns_used 5505
_cell_measurement_temperature 170(2)
_cell_measurement_theta_max 25
_cell_measurement_theta_min 1.1
_cell_volume 1413(3)
_computing_cell_refinement 'X-Area (Stoe & Cie, 2001)'
_computing_data_collection 'X-Area (Stoe & Cie, 2001)'
_computing_data_reduction 'X-Area (Stoe & Cie, 2001)'
_computing_molecular_graphics 'Diamond (Brandenburg 2011)'
_computing_publication_material 'WinGX publication routines (Farrugia, 1999)'
_computing_structure_refinement 'SHELXL-97 (Sheldrick, 1997)'
_computing_structure_solution 'SIR92 (Altomare 1994)'
_diffrn_ambient_temperature 170(2)
_diffrn_measured_fraction_theta_full 0.862
_diffrn_measured_fraction_theta_max 0.862
_diffrn_measurement_device_type 'STOE IPDS I'
_diffrn_measurement_method \w
_diffrn_radiation_monochromator graphite
_diffrn_radiation_source 'fine-focus sealed tube'
_diffrn_radiation_type MoK\a
_diffrn_radiation_wavelength 0.71073
_diffrn_reflns_av_R_equivalents 0.0895
_diffrn_reflns_av_sigmaI/netI 0.2018
_diffrn_reflns_limit_h_max 5
_diffrn_reflns_limit_h_min -5
_diffrn_reflns_limit_k_max 9
_diffrn_reflns_limit_k_min -9
_diffrn_reflns_limit_l_max 42
_diffrn_reflns_limit_l_min -22
_diffrn_reflns_number 5505
_diffrn_reflns_theta_full 25.00
_diffrn_reflns_theta_max 25.00
_diffrn_reflns_theta_min 1.15
_exptl_absorpt_coefficient_mu 1.470
_exptl_absorpt_correction_T_max 0.8790
_exptl_absorpt_correction_T_min 0.7517
_exptl_absorpt_correction_type numerical
_exptl_absorpt_process_details
;
 [X-Red (Stoe & Cie, 2001) and X-Shape (Stoe & Cie, 1999)]
;
_exptl_crystal_colour colourless
_exptl_crystal_density_diffrn 1.143
_exptl_crystal_density_method 'not measured'
_exptl_crystal_description needle
_exptl_crystal_F_000 528
_exptl_crystal_size_max 0.4
_exptl_crystal_size_mid 0.2
_exptl_crystal_size_min 0.1
_refine_diff_density_max 0.357
_refine_diff_density_min -0.547
_refine_diff_density_rms 0.106
_refine_ls_extinction_method none
_refine_ls_goodness_of_fit_ref 1.008
_refine_ls_hydrogen_treatment mixed
_refine_ls_matrix_type full
_refine_ls_number_parameters 273
_refine_ls_number_reflns 4268
_refine_ls_number_restraints 0
_refine_ls_restrained_S_all 1.008
_refine_ls_R_factor_all 0.1370
_refine_ls_R_factor_gt 0.0705
_refine_ls_shift/su_max 0.001
_refine_ls_shift/su_mean 0.000
_refine_ls_structure_factor_coef Fsqd
_refine_ls_weighting_details 'calc w=1/[\s^2^(Fo^2^)+(0.0742P)^2^+0.0000P] where P=(Fo^2^+2Fc^2^)/3'
_refine_ls_weighting_scheme calc
_refine_ls_wR_factor_gt 0.1400
_refine_ls_wR_factor_ref 0.2102
_reflns_number_gt 2403
_reflns_number_total 4268
_reflns_threshold_expression >2\s(I)
_cod_data_source_file c4ra14961k2.cif
_cod_data_source_block ks3
_cod_original_sg_symbol_H-M P-1
_cod_database_code 7219412

loop_
_symmetry_equiv_pos_as_xyz
'x, y, z'
'-x, -y, -z'

loop_
_atom_site_label
_atom_site_type_symbol
_atom_site_fract_x
_atom_site_fract_y
_atom_site_fract_z
_atom_site_U_iso_or_equiv
_atom_site_adp_type
_atom_site_occupancy
_atom_site_symmetry_multiplicity
_atom_site_calc_flag
_atom_site_refinement_flags
Br Br 0.93860(17) -0.22945(10) 0.46373(2) 0.0320(3) Uani 1 1 d .
N1 N 0.4089(12) 0.2454(7) 0.43754(16) 0.0230(15) Uani 1 1 d .
N3 N 0.3626(13) 0.3661(7) 0.41058(17) 0.0262(16) Uani 1 1 d .
N2 N 0.5057(13) 0.4681(7) 0.42181(16) 0.0251(16) Uani 1 1 d .
C23 C 0.8270(18) 0.4815(10) 0.2989(2) 0.032(2) Uani 1 1 d .
H23A H 0.8575 0.5884 0.2911 0.039 Uiso 1 1 calc R
H23B H 1.0067 0.4096 0.3062 0.039 Uiso 1 1 calc R
C24 C 0.7214(18) 0.4094(10) 0.2658(2) 0.036(2) Uani 1 1 d .
H24A H 0.5387 0.4796 0.2592 0.043 Uiso 1 1 calc R
H24B H 0.6959 0.3013 0.2736 0.043 Uiso 1 1 calc R
C22 C 0.6225(17) 0.5020(10) 0.3328(2) 0.032(2) Uani 1 1 d .
H22A H 0.6026 0.3942 0.3418 0.038 Uiso 1 1 calc R
H22B H 0.4391 0.5673 0.3251 0.038 Uiso 1 1 calc R
C25 C 0.9183(17) 0.3919(11) 0.2309(2) 0.036(2) Uani 1 1 d .
H25A H 0.9471 0.4994 0.2233 0.043 Uiso 1 1 calc R
H25B H 1.0997 0.3194 0.2373 0.043 Uiso 1 1 calc R
C14 C 0.3687(18) -0.0160(10) 0.2961(2) 0.036(2) Uani 1 1 d .
H14A H 0.5487 -0.0916 0.3019 0.043 Uiso 1 1 calc R
H14B H 0.4038 0.0889 0.2876 0.043 Uiso 1 1 calc R
C28 C 0.8867(19) 0.2378(11) 0.1293(2) 0.045(2) Uani 1 1 d .
H28A H 0.6984 0.3043 0.1241 0.054 Uiso 1 1 calc R
H28B H 0.8737 0.1263 0.1361 0.054 Uiso 1 1 calc R
C10 C 0.2836(17) 0.1014(9) 0.4358(2) 0.0276(19) Uani 1 1 d .
H10A H 0.1493 0.1041 0.4567 0.033 Uiso 1 1 calc R
H10B H 0.4320 0.0002 0.4387 0.033 Uiso 1 1 calc R
C29 C 1.073(2) 0.2342(12) 0.0936(2) 0.053(3) Uani 1 1 d .
H29A H 1.0871 0.3457 0.0871 0.063 Uiso 1 1 calc R
H29B H 1.2603 0.1671 0.0989 0.063 Uiso 1 1 calc R
C12 C 0.3282(16) 0.0610(9) 0.3644(2) 0.0283(19) Uani 1 1 d .
H12A H 0.4938 -0.0264 0.3707 0.034 Uiso 1 1 calc R
H12B H 0.3904 0.1589 0.3566 0.034 Uiso 1 1 calc R
C18 C 0.491(2) -0.1925(12) 0.1604(2) 0.046(3) Uani 1 1 d .
H18A H 0.6759 -0.2623 0.1659 0.056 Uiso 1 1 calc R
H18B H 0.5130 -0.0842 0.1522 0.056 Uiso 1 1 calc R
C13 C 0.1852(17) 0.0090(10) 0.3317(2) 0.030(2) Uani 1 1 d .
H13A H 0.1346 -0.0931 0.3390 0.036 Uiso 1 1 calc R
H13B H 0.0127 0.0931 0.3266 0.036 Uiso 1 1 calc R
C1A C 0.551(2) -0.2793(12) 0.0918(2) 0.055(3) Uani 1 1 d .
H1AA H 0.5680 -0.1700 0.0835 0.066 Uiso 1 1 calc R
H1AB H 0.7385 -0.3469 0.0969 0.066 Uiso 1 1 calc R
C1 C 0.5745(17) 0.2701(10) 0.4648(2) 0.0287(19) Uani 1 1 d .
H1 H 0.6340 0.2018 0.4859 0.034 Uiso 1 1 calc R
C26 C 0.8056(19) 0.3235(11) 0.1981(2) 0.041(2) Uani 1 1 d .
H26A H 0.6225 0.3951 0.1922 0.049 Uiso 1 1 calc R
H26B H 0.7792 0.2155 0.2057 0.049 Uiso 1 1 calc R
C20 C 0.5081(18) 0.6194(9) 0.3988(2) 0.030(2) Uani 1 1 d .
H20A H 0.5559 0.6987 0.4145 0.036 Uiso 1 1 calc R
H20B H 0.3208 0.6679 0.3896 0.036 Uiso 1 1 calc R
C2 C 0.6355(17) 0.4168(10) 0.4547(2) 0.030(2) Uani 1 1 d .
H2 H 0.7434 0.4704 0.4677 0.036 Uiso 1 1 calc R
C19 C 0.3735(19) -0.2654(12) 0.1278(2) 0.043(2) Uani 1 1 d .
H19A H 0.3546 -0.3745 0.1358 0.052 Uiso 1 1 calc R
H19B H 0.1866 -0.1968 0.1227 0.052 Uiso 1 1 calc R
C27 C 0.9953(19) 0.3072(11) 0.1626(2) 0.042(2) Uani 1 1 d .
H27A H 1.0211 0.4154 0.1551 0.050 Uiso 1 1 calc R
H27B H 1.1786 0.2362 0.1687 0.050 Uiso 1 1 calc R
C11 C 0.1365(16) 0.0976(9) 0.39951(19) 0.0257(19) Uani 1 1 d .
H11A H 0.0024 0.2038 0.3954 0.031 Uiso 1 1 calc R
H11B H 0.0305 0.0146 0.4027 0.031 Uiso 1 1 calc R
C21 C 0.7186(16) 0.5861(9) 0.3651(2) 0.0261(19) Uani 1 1 d .
H21A H 0.7516 0.6903 0.3556 0.031 Uiso 1 1 calc R
H21B H 0.8963 0.5168 0.3738 0.031 Uiso 1 1 calc R
C15 C 0.2416(18) -0.0838(11) 0.2644(2) 0.036(2) Uani 1 1 d .
H15A H 0.0602 -0.0094 0.2588 0.043 Uiso 1 1 calc R
H15B H 0.2102 -0.1900 0.2727 0.043 Uiso 1 1 calc R
C16 C 0.4288(19) -0.1049(11) 0.2286(2) 0.041(2) Uani 1 1 d .
H16A H 0.6113 -0.1774 0.2344 0.050 Uiso 1 1 calc R
H16B H 0.4577 0.0019 0.2203 0.050 Uiso 1 1 calc R
C17 C 0.3082(19) -0.1761(11) 0.1961(2) 0.043(2) Uani 1 1 d .
H17A H 0.2841 -0.2841 0.2042 0.051 Uiso 1 1 calc R
H17B H 0.1235 -0.1052 0.1907 0.051 Uiso 1 1 calc R
C2A C 0.968(2) 0.1671(14) 0.0598(2) 0.060(3) Uani 1 1 d .
H2AA H 0.7766 0.2304 0.0551 0.073 Uiso 1 1 calc R
H2AB H 0.9635 0.0533 0.0656 0.073 Uiso 1 1 calc R
C1B C 0.436(3) -0.3525(14) 0.0602(3) 0.078(4) Uani 1 1 d .
H1BA H 0.4131 -0.4596 0.0682 0.117 Uiso 1 1 calc R
H1BB H 0.5647 -0.3630 0.0387 0.117 Uiso 1 1 calc R
H1BC H 0.2568 -0.2816 0.0534 0.117 Uiso 1 1 calc R
C2B C 1.150(3) 0.1741(17) 0.0244(3) 0.088(4) Uani 1 1 d .
H2BA H 1.1685 0.2848 0.0197 0.132 Uiso 1 1 calc R
H2BC H 1.0641 0.1416 0.0034 0.132 Uiso 1 1 calc R
H2BB H 1.3333 0.1003 0.0277 0.132 Uiso 1 1 calc R

loop_
_atom_site_aniso_label
_atom_site_aniso_U_11
_atom_site_aniso_U_22
_atom_site_aniso_U_33
_atom_site_aniso_U_23
_atom_site_aniso_U_13
_atom_site_aniso_U_12
Br 0.0342(6) 0.0354(5) 0.0305(5) -0.0019(4) -0.0047(3) -0.0154(4)
N1 0.019(4) 0.025(3) 0.023(3) -0.004(3) 0.005(3) -0.003(3)
N3 0.032(4) 0.021(3) 0.027(4) -0.001(3) -0.004(3) -0.008(3)
N2 0.025(4) 0.031(4) 0.018(3) -0.005(3) -0.005(3) -0.003(3)
C23 0.040(5) 0.035(5) 0.027(4) 0.005(4) -0.007(4) -0.019(4)
C24 0.046(6) 0.039(5) 0.026(4) -0.002(4) -0.003(4) -0.017(4)
C22 0.035(5) 0.037(5) 0.026(4) 0.001(4) -0.002(4) -0.016(4)
C25 0.033(5) 0.047(5) 0.034(5) -0.004(4) 0.000(4) -0.023(5)
C14 0.053(6) 0.031(4) 0.027(5) -0.001(4) -0.010(4) -0.016(4)
C28 0.053(7) 0.046(5) 0.036(5) -0.007(4) -0.003(5) -0.012(5)
C10 0.034(5) 0.021(4) 0.028(4) 0.000(4) 0.001(4) -0.008(4)
C29 0.066(7) 0.064(6) 0.033(5) -0.013(5) 0.001(5) -0.025(6)
C12 0.030(5) 0.026(4) 0.035(5) 0.000(4) -0.004(4) -0.018(4)
C18 0.068(7) 0.052(6) 0.025(5) -0.004(4) -0.001(5) -0.024(5)
C13 0.039(5) 0.030(4) 0.030(4) -0.008(4) -0.003(4) -0.022(4)
C1A 0.071(8) 0.060(6) 0.035(5) -0.005(5) 0.008(5) -0.019(6)
C1 0.036(5) 0.034(5) 0.020(4) 0.004(4) -0.006(4) -0.015(4)
C26 0.046(6) 0.051(6) 0.028(5) -0.008(4) 0.002(4) -0.018(5)
C20 0.049(6) 0.023(4) 0.019(4) 0.006(3) -0.004(4) -0.015(4)
C2 0.032(5) 0.042(5) 0.018(4) 0.000(4) -0.002(3) -0.015(4)
C19 0.046(6) 0.056(6) 0.027(5) -0.003(4) 0.004(4) -0.014(5)
C27 0.053(7) 0.042(5) 0.033(5) -0.007(4) 0.003(4) -0.016(5)
C11 0.029(5) 0.026(4) 0.025(4) -0.004(3) -0.005(3) -0.010(4)
C21 0.032(5) 0.019(4) 0.030(4) 0.006(3) -0.004(4) -0.013(4)
C15 0.044(6) 0.041(5) 0.030(5) -0.006(4) 0.002(4) -0.022(5)
C16 0.052(6) 0.039(5) 0.035(5) -0.001(4) -0.007(4) -0.014(5)
C17 0.055(7) 0.046(5) 0.030(5) -0.009(4) -0.005(4) -0.015(5)
C2A 0.068(8) 0.078(7) 0.038(6) -0.009(5) 0.007(5) -0.024(6)
C1B 0.117(11) 0.084(8) 0.045(6) -0.020(6) 0.006(7) -0.046(8)
C2B 0.099(10) 0.130(11) 0.044(7) -0.013(7) 0.010(7) -0.044(9)

loop_
_atom_type_symbol
_atom_type_description
_atom_type_scat_dispersion_real
_atom_type_scat_dispersion_imag
_atom_type_scat_source
C C 0.0033 0.0016 'International Tables Vol C Tables 4.2.6.8 and 6.1.1.4'
H H 0.0000 0.0000 'International Tables Vol C Tables 4.2.6.8 and 6.1.1.4'
N N 0.0061 0.0033 'International Tables Vol C Tables 4.2.6.8 and 6.1.1.4'
Br Br -0.2901 2.4595 'International Tables Vol C Tables 4.2.6.8 and 6.1.1.4'

loop_
_geom_angle_atom_site_label_1
_geom_angle_atom_site_label_2
_geom_angle_atom_site_label_3
_geom_angle
N3 N1 C1 113.2(7)
N3 N1 C10 120.8(6)
C1 N1 C10 126.1(6)
N2 N3 N1 102.9(6)
N3 N2 C2 113.1(7)
N3 N2 C20 119.4(6)
C2 N2 C20 127.5(7)
C24 C23 C22 112.6(7)
C24 C23 H23A 109.1
C22 C23 H23A 109.1
C24 C23 H23B 109.1
C22 C23 H23B 109.1
H23A C23 H23B 107.8
C23 C24 C25 113.9(7)
C23 C24 H24A 108.8
C25 C24 H24A 108.8
C23 C24 H24B 108.8
C25 C24 H24B 108.8
H24A C24 H24B 107.7
C23 C22 C21 112.7(7)
C23 C22 H22A 109.1
C21 C22 H22A 109.1
C23 C22 H22B 109.1
C21 C22 H22B 109.1
H22A C22 H22B 107.8
C26 C25 C24 112.9(7)
C26 C25 H25A 109.0
C24 C25 H25A 109.0
C26 C25 H25B 109.0
C24 C25 H25B 109.0
H25A C25 H25B 107.8
C13 C14 C15 113.8(7)
C13 C14 H14A 108.8
C15 C14 H14A 108.8
C13 C14 H14B 108.8
C15 C14 H14B 108.8
H14A C14 H14B 107.7
C27 C28 C29 113.4(8)
C27 C28 H28A 108.9
C29 C28 H28A 108.9
C27 C28 H28B 108.9
C29 C28 H28B 108.9
H28A C28 H28B 107.7
N1 C10 C11 113.9(6)
N1 C10 H10A 108.8
C11 C10 H10A 108.8
N1 C10 H10B 108.8
C11 C10 H10B 108.8
H10A C10 H10B 107.7
C2A C29 C28 114.6(8)
C2A C29 H29A 108.6
C28 C29 H29A 108.6
C2A C29 H29B 108.6
C28 C29 H29B 108.6
H29A C29 H29B 107.6
C11 C12 C13 113.1(6)
C11 C12 H12A 109.0
C13 C12 H12A 109.0
C11 C12 H12B 109.0
C13 C12 H12B 109.0
H12A C12 H12B 107.8
C17 C18 C19 114.2(8)
C17 C18 H18A 108.7
C19 C18 H18A 108.7
C17 C18 H18B 108.7
C19 C18 H18B 108.7
H18A C18 H18B 107.6
C14 C13 C12 113.0(7)
C14 C13 H13A 109.0
C12 C13 H13A 109.0
C14 C13 H13B 109.0
C12 C13 H13B 109.0
H13A C13 H13B 107.8
C1B C1A C19 114.3(9)
C1B C1A H1AA 108.7
C19 C1A H1AA 108.7
C1B C1A H1AB 108.7
C19 C1A H1AB 108.7
H1AA C1A H1AB 107.6
N1 C1 C2 105.2(7)
N1 C1 H1 127.4
C2 C1 H1 127.4
C25 C26 C27 114.2(7)
C25 C26 H26A 108.7
C27 C26 H26A 108.7
C25 C26 H26B 108.7
C27 C26 H26B 108.7
H26A C26 H26B 107.6
N2 C20 C21 112.6(6)
N2 C20 H20A 109.1
C21 C20 H20A 109.1
N2 C20 H20B 109.1
C21 C20 H20B 109.1
H20A C20 H20B 107.8
N2 C2 C1 105.6(7)
N2 C2 H2 127.2
C1 C2 H2 127.2
C1A C19 C18 114.7(8)
C1A C19 H19A 108.6
C18 C19 H19A 108.6
C1A C19 H19B 108.6
C18 C19 H19B 108.6
H19A C19 H19B 107.6
C28 C27 C26 115.1(8)
C28 C27 H27A 108.5
C26 C27 H27A 108.5
C28 C27 H27B 108.5
C26 C27 H27B 108.5
H27A C27 H27B 107.5
C10 C11 C12 115.6(6)
C10 C11 H11A 108.4
C12 C11 H11A 108.4
C10 C11 H11B 108.4
C12 C11 H11B 108.4
H11A C11 H11B 107.4
C22 C21 C20 114.2(7)
C22 C21 H21A 108.7
C20 C21 H21A 108.7
C22 C21 H21B 108.7
C20 C21 H21B 108.7
H21A C21 H21B 107.6
C14 C15 C16 112.7(7)
C14 C15 H15A 109.0
C16 C15 H15A 109.0
C14 C15 H15B 109.0
C16 C15 H15B 109.0
H15A C15 H15B 107.8
C15 C16 C17 114.0(7)
C15 C16 H16A 108.8
C17 C16 H16A 108.8
C15 C16 H16B 108.8
C17 C16 H16B 108.8
H16A C16 H16B 107.6
C18 C17 C16 113.8(8)
C18 C17 H17A 108.8
C16 C17 H17A 108.8
C18 C17 H17B 108.8
C16 C17 H17B 108.8
H17A C17 H17B 107.7
C29 C2A C2B 112.9(9)
C29 C2A H2AA 109.0
C2B C2A H2AA 109.0
C29 C2A H2AB 109.0
C2B C2A H2AB 109.0
H2AA C2A H2AB 107.8
C1A C1B H1BA 109.5
C1A C1B H1BB 109.5
H1BA C1B H1BB 109.5
C1A C1B H1BC 109.5
H1BA C1B H1BC 109.5
H1BB C1B H1BC 109.5
C2A C2B H2BA 109.5
C2A C2B H2BC 109.5
H2BA C2B H2BC 109.5
C2A C2B H2BB 109.5
H2BA C2B H2BB 109.5
H2BC C2B H2BB 109.5

loop_
_geom_bond_atom_site_label_1
_geom_bond_atom_site_label_2
_geom_bond_distance
N1 N3 1.340(8)
N1 C1 1.353(9)
N1 C10 1.495(10)
N3 N2 1.326(9)
N2 C2 1.357(9)
N2 C20 1.475(9)
C23 C24 1.521(11)
C23 C22 1.522(10)
C23 H23A 0.9700
C23 H23B 0.9700
C24 C25 1.528(10)
C24 H24A 0.9700
C24 H24B 0.9700
C22 C21 1.533(10)
C22 H22A 0.9700
C22 H22B 0.9700
C25 C26 1.514(11)
C25 H25A 0.9700
C25 H25B 0.9700
C14 C13 1.511(10)
C14 C15 1.517(11)
C14 H14A 0.9700
C14 H14B 0.9700
C28 C27 1.524(11)
C28 C29 1.526(11)
C28 H28A 0.9700
C28 H28B 0.9700
C10 C11 1.514(10)
C10 H10A 0.9700
C10 H10B 0.9700
C29 C2A 1.519(12)
C29 H29A 0.9700
C29 H29B 0.9700
C12 C11 1.523(10)
C12 C13 1.526(10)
C12 H12A 0.9700
C12 H12B 0.9700
C18 C17 1.513(11)
C18 C19 1.538(11)
C18 H18A 0.9700
C18 H18B 0.9700
C13 H13A 0.9700
C13 H13B 0.9700
C1A C1B 1.507(13)
C1A C19 1.509(11)
C1A H1AA 0.9700
C1A H1AB 0.9700
C1 C2 1.365(11)
C1 H1 0.9300
C26 C27 1.524(10)
C26 H26A 0.9700
C26 H26B 0.9700
C20 C21 1.533(10)
C20 H20A 0.9700
C20 H20B 0.9700
C2 H2 0.9300
C19 H19A 0.9700
C19 H19B 0.9700
C27 H27A 0.9700
C27 H27B 0.9700
C11 H11A 0.9700
C11 H11B 0.9700
C21 H21A 0.9700
C21 H21B 0.9700
C15 C16 1.528(11)
C15 H15A 0.9700
C15 H15B 0.9700
C16 C17 1.537(11)
C16 H16A 0.9700
C16 H16B 0.9700
C17 H17A 0.9700
C17 H17B 0.9700
C2A C2B 1.520(13)
C2A H2AA 0.9700
C2A H2AB 0.9700
C1B H1BA 0.9600
C1B H1BB 0.9600
C1B H1BC 0.9600
C2B H2BA 0.9600
C2B H2BC 0.9600
C2B H2BB 0.9600
